data_7015353
loop_
_publ_author_name
'Dureen, Meghan A.'
'Brown, Christopher C.'
'Morton, Jason G. M.'
'Stephan, Douglas W.'

_publ_section_title
;
 Titanium "constrained geometry" complexes with pendant arene groups.
;
_journal_issue 12
_journal_name_full 'Dalton transactions (Cambridge, England : 2003)'
_journal_page_first 2861
_journal_page_last 2867
_journal_paper_doi 10.1039/c0dt01530j
_journal_volume 40
_journal_year 2011
_chemical_formula_sum 'C27 H39 N3 Si Ti'
_chemical_formula_weight 481.60
_chemical_name_systematic
;
?
;
_space_group_IT_number 2
_symmetry_cell_setting triclinic
_symmetry_space_group_name_Hall '-P 1'
_symmetry_space_group_name_H-M 'P -1'
_atom_sites_solution_hydrogens geom
_atom_sites_solution_primary direct
_atom_sites_solution_secondary difmap
_audit_creation_method SHELXL-97
_cell_angle_alpha 85.17(3)
_cell_angle_beta 82.55(3)
_cell_angle_gamma 79.94(3)
_cell_formula_units_Z 2
_cell_length_a 8.7355(17)
_cell_length_b 12.022(2)
_cell_length_c 12.655(3)
_cell_measurement_temperature 150(2)
_cell_volume 1294.9(5)
_computing_cell_refinement 'Bruker XSCANS'
_computing_data_collection 'Bruker XSCANS'
_computing_data_reduction 'Bruker SHELXTL'
_computing_molecular_graphics 'Bruker SHELXTL'
_computing_publication_material 'Bruker SHELXTL'
_computing_structure_refinement 'SHELXL-97 (Sheldrick, 1997)'
_computing_structure_solution 'SHELXS-97 (Sheldrick, 1990)'
_diffrn_ambient_temperature 150(2)
_diffrn_measured_fraction_theta_full 0.985
_diffrn_measured_fraction_theta_max 0.985
_diffrn_measurement_device_type 'Bruker P4'
_diffrn_measurement_method '\w scans'
_diffrn_radiation_monochromator graphite
_diffrn_radiation_source 'fine-focus sealed tube'
_diffrn_radiation_type MoK\a
_diffrn_radiation_wavelength 0.71073
_diffrn_reflns_av_R_equivalents 0.0586
_diffrn_reflns_av_sigmaI/netI 0.0917
_diffrn_reflns_limit_h_max 11
_diffrn_reflns_limit_h_min -11
_diffrn_reflns_limit_k_max 15
_diffrn_reflns_limit_k_min -15
_diffrn_reflns_limit_l_max 16
_diffrn_reflns_limit_l_min -16
_diffrn_reflns_number 12539
_diffrn_reflns_theta_full 27.56
_diffrn_reflns_theta_max 27.56
_diffrn_reflns_theta_min 2.70
_exptl_absorpt_coefficient_mu 0.396
_exptl_absorpt_correction_T_max 0.974
_exptl_absorpt_correction_T_min 0.871
_exptl_absorpt_correction_type multi-scan
_exptl_absorpt_process_details SADABS
_exptl_crystal_density_diffrn 1.235
_exptl_crystal_density_method 'not measured'
_exptl_crystal_F_000 516
_exptl_crystal_size_max .1
_exptl_crystal_size_mid .1
_exptl_crystal_size_min .1
_refine_diff_density_max 0.578
_refine_diff_density_min -0.522
_refine_diff_density_rms 0.076
_refine_ls_extinction_method none
_refine_ls_goodness_of_fit_ref 1.028
_refine_ls_hydrogen_treatment constr
_refine_ls_matrix_type full
_refine_ls_number_parameters 299
_refine_ls_number_reflns 5897
_refine_ls_number_restraints 0
_refine_ls_restrained_S_all 1.028
_refine_ls_R_factor_all 0.1073
_refine_ls_R_factor_gt 0.0548
_refine_ls_shift/su_max 0.000
_refine_ls_shift/su_mean 0.000
_refine_ls_structure_factor_coef Fsqd
_refine_ls_weighting_details 'calc w=1/[\s^2^(Fo^2^)+(0.0760P)^2^+0.0000P] where P=(Fo^2^+2Fc^2^)/3'
_refine_ls_weighting_scheme calc
_refine_ls_wR_factor_gt 0.1289
_refine_ls_wR_factor_ref 0.1551
_reflns_number_gt 3687
_reflns_number_total 5897
_reflns_threshold_expression >2sigma(I)
_cod_data_source_file c0dt01530j.txt
_cod_data_source_block C5Me4(SiMe2NC6H4Ph)Ti(NMe2)2
_cod_depositor_comments
;
The following automatic conversions were performed:
'_symmetry_cell_setting' value 'Triclinic' changed to 'triclinic'
according to '/home/saulius/struct/CIF-dictionaries/cif_core.dic'
dictionary named 'cif_core.dic' version 2.4.1 from 2010-06-29.

Automatic conversion script
Id: cif_fix_enum 1555 2011-01-17 13:19:09Z saulius 
;
_cod_original_cell_volume 1295.0(4)
_cod_original_sg_symbol_H-M P-1
_cod_database_code 7015353

loop_
_symmetry_equiv_pos_as_xyz
'x, y, z'
'-x, -y, -z'

loop_
_atom_site_label
_atom_site_type_symbol
_atom_site_fract_x
_atom_site_fract_y
_atom_site_fract_z
_atom_site_U_iso_or_equiv
_atom_site_adp_type
_atom_site_occupancy
_atom_site_symmetry_multiplicity
_atom_site_calc_flag
_atom_site_refinement_flags
_atom_site_disorder_assembly
_atom_site_disorder_group
Ti1 Ti 0.27860(6) 0.31277(4) 0.29884(4) 0.02418(16) Uani 1 1 d . . .
Si1 Si 0.58430(9) 0.16362(6) 0.25647(6) 0.0265(2) Uani 1 1 d . . .
N1 N 0.3919(3) 0.17003(17) 0.23305(16) 0.0244(5) Uani 1 1 d . . .
N2 N 0.1408(3) 0.38982(19) 0.19923(18) 0.0335(6) Uani 1 1 d . . .
N3 N 0.1265(3) 0.26829(18) 0.41121(18) 0.0308(6) Uani 1 1 d . . .
C14 C 0.4660(3) 0.3227(2) 0.4201(2) 0.0258(6) Uani 1 1 d . . .
C1 C 0.3119(3) 0.0783(2) 0.2285(2) 0.0238(6) Uani 1 1 d . . .
C2 C 0.2435(3) 0.0611(2) 0.1368(2) 0.0247(6) Uani 1 1 d . . .
C8 C 0.4173(3) 0.1403(2) -0.0137(2) 0.0293(6) Uani 1 1 d . . .
H8A H 0.5055 0.1085 0.0220 0.035 Uiso 1 1 calc R . .
C13 C 0.5435(3) 0.3053(2) 0.3143(2) 0.0251(6) Uani 1 1 d . . .
C15 C 0.3689(3) 0.4302(2) 0.4197(2) 0.0287(6) Uani 1 1 d . . .
C12 C 0.1407(4) 0.1748(2) -0.0217(2) 0.0329(7) Uani 1 1 d . . .
H12A H 0.0378 0.1652 0.0079 0.039 Uiso 1 1 calc R . .
C16 C 0.3868(4) 0.4812(2) 0.3142(2) 0.0302(7) Uani 1 1 d . . .
C17 C 0.4954(3) 0.4071(2) 0.2504(2) 0.0273(6) Uani 1 1 d . . .
C6 C 0.2857(3) 0.0072(2) 0.3195(2) 0.0304(7) Uani 1 1 d . . .
H6A H 0.3318 0.0170 0.3814 0.037 Uiso 1 1 calc R . .
C7 C 0.2687(3) 0.1280(2) 0.0338(2) 0.0278(6) Uani 1 1 d . . .
C5 C 0.1955(4) -0.0769(2) 0.3232(2) 0.0352(7) Uani 1 1 d . . .
H5A H 0.1819 -0.1245 0.3864 0.042 Uiso 1 1 calc R . .
C4 C 0.1248(4) -0.0918(2) 0.2348(2) 0.0342(7) Uani 1 1 d . . .
H4A H 0.0601 -0.1480 0.2371 0.041 Uiso 1 1 calc R . .
C20 C 0.3066(4) 0.5992(2) 0.2808(3) 0.0433(8) Uani 1 1 d . . .
H20A H 0.3653 0.6554 0.3000 0.065 Uiso 1 1 calc R . .
H20B H 0.1998 0.6128 0.3175 0.065 Uiso 1 1 calc R . .
H20C H 0.3030 0.6055 0.2035 0.065 Uiso 1 1 calc R . .
C3 C 0.1501(3) -0.0237(2) 0.1432(2) 0.0314(7) Uani 1 1 d . . .
H3A H 0.1026 -0.0345 0.0823 0.038 Uiso 1 1 calc R . .
C11 C 0.1637(4) 0.2348(3) -0.1193(2) 0.0401(8) Uani 1 1 d . . .
H11A H 0.0762 0.2682 -0.1551 0.048 Uiso 1 1 calc R . .
C22 C 0.6603(4) 0.0417(2) 0.3472(3) 0.0401(8) Uani 1 1 d . . .
H22A H 0.7665 0.0479 0.3604 0.060 Uiso 1 1 calc R . .
H22B H 0.6624 -0.0293 0.3138 0.060 Uiso 1 1 calc R . .
H22C H 0.5919 0.0425 0.4151 0.060 Uiso 1 1 calc R . .
C10 C 0.3124(4) 0.2462(3) -0.1646(2) 0.0462(9) Uani 1 1 d . . .
H10A H 0.3278 0.2869 -0.2317 0.055 Uiso 1 1 calc R . .
C18 C 0.4928(4) 0.2434(3) 0.5164(2) 0.0384(8) Uani 1 1 d . . .
H18A H 0.6044 0.2115 0.5136 0.058 Uiso 1 1 calc R . .
H18B H 0.4320 0.1821 0.5173 0.058 Uiso 1 1 calc R . .
H18C H 0.4597 0.2848 0.5812 0.058 Uiso 1 1 calc R . .
C21 C 0.5541(4) 0.4318(3) 0.1346(2) 0.0415(8) Uani 1 1 d . . .
H21A H 0.6676 0.4299 0.1272 0.062 Uiso 1 1 calc R . .
H21B H 0.5026 0.5069 0.1101 0.062 Uiso 1 1 calc R . .
H21C H 0.5303 0.3745 0.0913 0.062 Uiso 1 1 calc R . .
C26 C 0.0024(4) 0.2174(3) 0.3738(3) 0.0436(8) Uani 1 1 d . . .
H26A H -0.1003 0.2599 0.3987 0.065 Uiso 1 1 calc R . .
H26B H 0.0093 0.1385 0.4022 0.065 Uiso 1 1 calc R . .
H26C H 0.0162 0.2200 0.2955 0.065 Uiso 1 1 calc R . .
C19 C 0.2761(4) 0.4902(2) 0.5129(2) 0.0399(8) Uani 1 1 d . . .
H19A H 0.3071 0.5644 0.5149 0.060 Uiso 1 1 calc R . .
H19B H 0.2964 0.4451 0.5793 0.060 Uiso 1 1 calc R . .
H19C H 0.1642 0.5002 0.5051 0.060 Uiso 1 1 calc R . .
C9 C 0.4395(4) 0.1981(3) -0.1122(2) 0.0402(8) Uani 1 1 d . . .
H9A H 0.5424 0.2047 -0.1439 0.048 Uiso 1 1 calc R . .
C23 C 0.7340(4) 0.1534(3) 0.1367(2) 0.0414(8) Uani 1 1 d . . .
H23A H 0.7534 0.0761 0.1131 0.062 Uiso 1 1 calc R . .
H23B H 0.8316 0.1724 0.1550 0.062 Uiso 1 1 calc R . .
H23C H 0.6957 0.2063 0.0791 0.062 Uiso 1 1 calc R . .
C27 C 0.1063(4) 0.2573(3) 0.5270(2) 0.0418(8) Uani 1 1 d . . .
H27A H -0.0009 0.2908 0.5535 0.063 Uiso 1 1 calc R . .
H27B H 0.1805 0.2968 0.5545 0.063 Uiso 1 1 calc R . .
H27C H 0.1256 0.1770 0.5511 0.063 Uiso 1 1 calc R . .
C24 C 0.1854(4) 0.4160(3) 0.0856(2) 0.0422(8) Uani 1 1 d . . .
H24A H 0.1015 0.4053 0.0449 0.063 Uiso 1 1 calc R . .
H24B H 0.2820 0.3655 0.0613 0.063 Uiso 1 1 calc R . .
H24C H 0.2025 0.4948 0.0745 0.063 Uiso 1 1 calc R . .
C25 C -0.0103(4) 0.4567(3) 0.2341(3) 0.0565(10) Uani 1 1 d . . .
H25A H -0.0926 0.4302 0.2020 0.085 Uiso 1 1 calc R . .
H25B H -0.0088 0.5365 0.2117 0.085 Uiso 1 1 calc R . .
H25C H -0.0312 0.4482 0.3121 0.085 Uiso 1 1 calc R . .

loop_
_atom_site_aniso_label
_atom_site_aniso_U_11
_atom_site_aniso_U_22
_atom_site_aniso_U_33
_atom_site_aniso_U_23
_atom_site_aniso_U_13
_atom_site_aniso_U_12
Ti1 0.0237(3) 0.0248(3) 0.0233(3) -0.0015(2) -0.0014(2) -0.0031(2)
Si1 0.0223(5) 0.0287(4) 0.0280(4) -0.0041(3) -0.0010(3) -0.0035(3)
N1 0.0254(13) 0.0263(11) 0.0214(11) -0.0028(9) 0.0006(10) -0.0056(10)
N2 0.0308(15) 0.0331(13) 0.0350(13) -0.0066(11) -0.0067(11) 0.0031(11)
N3 0.0266(14) 0.0311(13) 0.0337(13) -0.0031(11) 0.0046(11) -0.0074(11)
C14 0.0237(16) 0.0313(15) 0.0247(14) -0.0024(12) -0.0046(12) -0.0098(12)
C1 0.0181(15) 0.0235(13) 0.0284(14) -0.0058(11) 0.0008(11) -0.0002(11)
C2 0.0228(16) 0.0258(14) 0.0240(13) -0.0044(11) 0.0023(11) -0.0020(11)
C8 0.0280(17) 0.0315(15) 0.0279(14) -0.0046(12) -0.0006(12) -0.0041(12)
C13 0.0246(16) 0.0289(14) 0.0232(13) -0.0003(11) -0.0034(12) -0.0081(12)
C15 0.0292(17) 0.0289(15) 0.0298(14) -0.0064(12) -0.0019(12) -0.0087(13)
C12 0.0286(18) 0.0349(16) 0.0370(16) -0.0047(13) -0.0052(13) -0.0081(13)
C16 0.0324(18) 0.0220(14) 0.0371(16) 0.0015(12) -0.0032(13) -0.0090(12)
C17 0.0283(17) 0.0302(15) 0.0254(14) 0.0015(12) -0.0025(12) -0.0120(13)
C6 0.0284(17) 0.0348(16) 0.0274(14) 0.0014(12) -0.0042(12) -0.0044(13)
C7 0.0302(17) 0.0251(14) 0.0290(14) -0.0078(12) -0.0006(13) -0.0059(12)
C5 0.0330(19) 0.0322(16) 0.0387(17) 0.0074(13) -0.0014(14) -0.0075(14)
C4 0.0310(18) 0.0287(15) 0.0445(17) 0.0013(13) -0.0033(14) -0.0115(13)
C20 0.047(2) 0.0293(16) 0.0525(19) -0.0012(15) 0.0010(16) -0.0105(15)
C3 0.0307(18) 0.0332(15) 0.0320(15) -0.0057(13) -0.0037(13) -0.0087(13)
C11 0.047(2) 0.0449(18) 0.0310(16) 0.0025(14) -0.0162(15) -0.0075(16)
C22 0.0332(19) 0.0347(16) 0.0527(19) -0.0004(15) -0.0137(15) -0.0015(14)
C10 0.061(3) 0.050(2) 0.0266(16) 0.0050(15) -0.0038(16) -0.0129(18)
C18 0.039(2) 0.0473(18) 0.0268(15) -0.0014(14) -0.0037(14) -0.0032(15)
C21 0.039(2) 0.0509(19) 0.0313(16) 0.0125(14) 0.0038(14) -0.0117(16)
C26 0.0295(19) 0.0444(18) 0.058(2) -0.0092(16) 0.0053(15) -0.0130(15)
C19 0.042(2) 0.0373(17) 0.0412(17) -0.0108(14) 0.0005(15) -0.0085(15)
C9 0.038(2) 0.0472(19) 0.0325(16) -0.0027(15) 0.0101(14) -0.0101(16)
C23 0.0232(18) 0.060(2) 0.0408(18) -0.0157(16) 0.0042(14) -0.0061(15)
C27 0.035(2) 0.0494(19) 0.0362(17) 0.0021(15) 0.0084(14) -0.0063(15)
C24 0.055(2) 0.0366(17) 0.0344(16) 0.0000(14) -0.0141(16) -0.0014(16)
C25 0.043(2) 0.061(2) 0.057(2) -0.0004(19) -0.0079(18) 0.0152(18)

loop_
_atom_type_symbol
_atom_type_description
_atom_type_scat_dispersion_real
_atom_type_scat_dispersion_imag
_atom_type_scat_source
C C 0.0033 0.0016 'International Tables Vol C Tables 4.2.6.8 and 6.1.1.4'
H H 0.0000 0.0000 'International Tables Vol C Tables 4.2.6.8 and 6.1.1.4'
N N 0.0061 0.0033 'International Tables Vol C Tables 4.2.6.8 and 6.1.1.4'
Si Si 0.0817 0.0704 'International Tables Vol C Tables 4.2.6.8 and 6.1.1.4'
Ti Ti 0.2776 0.4457 'International Tables Vol C Tables 4.2.6.8 and 6.1.1.4'

loop_
_geom_angle_atom_site_label_1
_geom_angle_atom_site_label_2
_geom_angle_atom_site_label_3
_geom_angle
_geom_angle_site_symmetry_1
_geom_angle_site_symmetry_3
_geom_angle_publ_flag
N2 Ti1 N3 99.76(11) . . ?
N2 Ti1 N1 106.88(9) . . ?
N3 Ti1 N1 106.76(10) . . ?
N2 Ti1 C13 133.79(11) . . ?
N3 Ti1 C13 124.92(10) . . ?
N1 Ti1 C13 73.61(9) . . ?
N2 Ti1 C17 99.75(10) . . ?
N3 Ti1 C17 147.10(9) . . ?
N1 Ti1 C17 92.50(10) . . ?
C13 Ti1 C17 35.70(9) . . ?
N2 Ti1 C14 148.58(10) . . ?
N3 Ti1 C14 93.17(10) . . ?
N1 Ti1 C14 96.42(9) . . ?
C13 Ti1 C14 35.15(9) . . ?
C17 Ti1 C14 57.63(9) . . ?
N2 Ti1 C16 92.02(10) . . ?
N3 Ti1 C16 118.96(10) . . ?
N1 Ti1 C16 126.43(10) . . ?
C13 Ti1 C16 58.25(10) . . ?
C17 Ti1 C16 34.20(10) . . ?
C14 Ti1 C16 56.82(9) . . ?
N2 Ti1 C15 116.92(9) . . ?
N3 Ti1 C15 90.58(10) . . ?
N1 Ti1 C15 129.13(9) . . ?
C13 Ti1 C15 57.83(9) . . ?
C17 Ti1 C15 56.89(9) . . ?
C14 Ti1 C15 33.86(9) . . ?
C16 Ti1 C15 34.01(9) . . ?
N2 Ti1 Si1 129.16(8) . . ?
N3 Ti1 Si1 119.36(8) . . ?
N1 Ti1 Si1 34.60(7) . . ?
C13 Ti1 Si1 39.17(6) . . ?
C17 Ti1 Si1 64.71(7) . . ?
C14 Ti1 Si1 64.57(7) . . ?
C16 Ti1 Si1 95.49(8) . . ?
C15 Ti1 Si1 95.16(7) . . ?
N1 Si1 C22 114.93(13) . . ?
N1 Si1 C23 116.29(12) . . ?
C22 Si1 C23 103.30(16) . . ?
N1 Si1 C13 93.10(11) . . ?
C22 Si1 C13 115.80(13) . . ?
C23 Si1 C13 114.01(14) . . ?
N1 Si1 Ti1 41.28(7) . . ?
C22 Si1 Ti1 124.64(12) . . ?
C23 Si1 Ti1 131.76(11) . . ?
C13 Si1 Ti1 52.04(9) . . ?
C1 N1 Si1 127.40(18) . . ?
C1 N1 Ti1 120.00(17) . . ?
Si1 N1 Ti1 104.12(10) . . ?
C25 N2 C24 110.0(2) . . ?
C25 N2 Ti1 122.1(2) . . ?
C24 N2 Ti1 125.8(2) . . ?
C27 N3 C26 107.5(2) . . ?
C27 N3 Ti1 137.8(2) . . ?
C26 N3 Ti1 114.20(18) . . ?
C15 C14 C13 108.8(2) . . ?
C15 C14 C18 125.8(2) . . ?
C13 C14 C18 125.3(2) . . ?
C15 C14 Ti1 74.81(15) . . ?
C13 C14 Ti1 69.57(14) . . ?
C18 C14 Ti1 124.90(19) . . ?
C6 C1 N1 119.8(2) . . ?
C6 C1 C2 117.6(2) . . ?
N1 C1 C2 122.3(2) . . ?
C3 C2 C1 118.7(3) . . ?
C3 C2 C7 118.7(2) . . ?
C1 C2 C7 122.6(2) . . ?
C9 C8 C7 121.1(3) . . ?
C14 C13 C17 106.3(2) . . ?
C14 C13 Si1 122.6(2) . . ?
C17 C13 Si1 121.29(18) . . ?
C14 C13 Ti1 75.28(16) . . ?
C17 C13 Ti1 73.24(16) . . ?
Si1 C13 Ti1 88.78(11) . . ?
C14 C15 C16 107.7(2) . . ?
C14 C15 C19 128.4(3) . . ?
C16 C15 C19 123.5(3) . . ?
C14 C15 Ti1 71.32(14) . . ?
C16 C15 Ti1 71.38(15) . . ?
C19 C15 Ti1 128.1(2) . . ?
C11 C12 C7 120.4(3) . . ?
C17 C16 C15 108.5(2) . . ?
C17 C16 C20 127.1(3) . . ?
C15 C16 C20 124.3(3) . . ?
C17 C16 Ti1 70.98(15) . . ?
C15 C16 Ti1 74.61(15) . . ?
C20 C16 Ti1 123.0(2) . . ?
C16 C17 C13 108.6(2) . . ?
C16 C17 C21 125.4(3) . . ?
C13 C17 C21 125.9(3) . . ?
C16 C17 Ti1 74.82(17) . . ?
C13 C17 Ti1 71.06(15) . . ?
C21 C17 Ti1 121.24(18) . . ?
C5 C6 C1 122.6(3) . . ?
C8 C7 C12 118.1(3) . . ?
C8 C7 C2 121.8(3) . . ?
C12 C7 C2 120.0(3) . . ?
C6 C5 C4 119.9(3) . . ?
C3 C4 C5 118.8(3) . . ?
C4 C3 C2 122.3(3) . . ?
C10 C11 C12 120.4(3) . . ?
C11 C10 C9 119.8(3) . . ?
C10 C9 C8 120.2(3) . . ?

loop_
_geom_bond_atom_site_label_1
_geom_bond_atom_site_label_2
_geom_bond_distance
_geom_bond_site_symmetry_2
_geom_bond_publ_flag
Ti1 N2 1.925(2) . ?
Ti1 N3 1.925(2) . ?
Ti1 N1 2.013(2) . ?
Ti1 C13 2.333(3) . ?
Ti1 C17 2.362(3) . ?
Ti1 C14 2.408(3) . ?
Ti1 C16 2.411(3) . ?
Ti1 C15 2.453(3) . ?
Ti1 Si1 2.9584(13) . ?
Si1 N1 1.732(2) . ?
Si1 C22 1.866(3) . ?
Si1 C23 1.867(3) . ?
Si1 C13 1.869(3) . ?
N1 C1 1.413(3) . ?
N2 C25 1.456(4) . ?
N2 C24 1.463(4) . ?
N3 C27 1.450(3) . ?
N3 C26 1.479(4) . ?
C14 C15 1.416(4) . ?
C14 C13 1.433(4) . ?
C14 C18 1.500(4) . ?
C1 C6 1.394(4) . ?
C1 C2 1.418(3) . ?
C2 C3 1.404(4) . ?
C2 C7 1.486(4) . ?
C8 C9 1.382(4) . ?
C8 C7 1.384(4) . ?
C13 C17 1.439(4) . ?
C15 C16 1.423(4) . ?
C15 C19 1.503(4) . ?
C12 C11 1.387(4) . ?
C12 C7 1.406(4) . ?
C16 C17 1.404(4) . ?
C16 C20 1.520(4) . ?
C17 C21 1.512(4) . ?
C6 C5 1.380(4) . ?
C5 C4 1.385(4) . ?
C4 C3 1.377(4) . ?
C11 C10 1.375(5) . ?
C10 C9 1.381(4) . ?
